data_2206860
loop_
_publ_author_name
'Jia-Ming Li'
'Yi-Min Jiang'
'Yan-Fei Wang'
'Da-Wen Liang'

_publ_section_title
;Di-\m-azido-\k^4^<i>N</i>:<i>N</i>-bis{aqua[2-(2-pyridylmethylideneamino)ethanesulfonato-\k^3^<i>N</i>,<i>N</i>',<i>O</i>]nickel(II)}
 dihydrate
;
_journal_coeditor_code BR6217
_journal_issue 10
_journal_name_full 'Acta Crystallographica Section E'
_journal_page_first m2160
_journal_page_last m2162
_journal_paper_doi 10.1107/S1600536805030874
_journal_volume 61
_journal_year 2005
_chemical_formula_iupac '[Ni2 (C8 H9 N2 O3 S)2 (N3)2 (H2 O)2], 2H2 O'
_chemical_formula_moiety 'C16 H22 N10 Ni2 O8 S2, 2H2 O'
_chemical_formula_sum 'C16 H26 N10 Ni2 O10 S2'
_chemical_formula_weight 700.01
_chemical_name_systematic
;
Di-\m-azido-\k^4^N:N-bis{aqua[2-(2-pyridylmethylideneamino)ethanesulfonate-
\k^3^N,N',O]nickel(II)} dihydrate
;
_space_group_IT_number 14
_symmetry_cell_setting monoclinic
_symmetry_space_group_name_Hall '-P 2ybc'
_symmetry_space_group_name_H-M 'P 1 21/c 1'
_atom_sites_solution_hydrogens geom
_atom_sites_solution_primary direct
_atom_sites_solution_secondary difmap
_audit_creation_method SHELXL97
_cell_angle_alpha 90.00
_cell_angle_beta 110.503(3)
_cell_angle_gamma 90.00
_cell_formula_units_Z 4
_cell_length_a 15.6693(17)
_cell_length_b 10.4272(8)
_cell_length_c 17.1803(15)
_cell_measurement_reflns_used 5504
_cell_measurement_temperature 293(2)
_cell_measurement_theta_max 27.4835
_cell_measurement_theta_min 3.0012
_cell_volume 2629.2(4)
_computing_cell_refinement CrystalClear
_computing_data_collection 'CrystalClear (Rigaku Corp., 2000)'
_computing_data_reduction CrystalClear
_computing_structure_refinement 'SHELXL-97 (Sheldrick, 1997a)'
_computing_structure_solution 'SHELXS-97 (Sheldrick, 1990)'
_diffrn_ambient_temperature 293(2)
_diffrn_measured_fraction_theta_full 0.995
_diffrn_measured_fraction_theta_max 0.995
_diffrn_measurement_device_type 'Bruker SMART CCD area-detector'
_diffrn_measurement_method \w
_diffrn_radiation_monochromator graphite
_diffrn_radiation_source 'fine-focus sealed tube'
_diffrn_radiation_type MoK\a
_diffrn_radiation_wavelength 0.71073
_diffrn_reflns_av_R_equivalents 0.0452
_diffrn_reflns_av_sigmaI/netI 0.0479
_diffrn_reflns_limit_h_max 19
_diffrn_reflns_limit_h_min -20
_diffrn_reflns_limit_k_max 13
_diffrn_reflns_limit_k_min -10
_diffrn_reflns_limit_l_max 22
_diffrn_reflns_limit_l_min -22
_diffrn_reflns_number 19894
_diffrn_reflns_theta_full 27.48
_diffrn_reflns_theta_max 27.48
_diffrn_reflns_theta_min 3.03
_exptl_absorpt_coefficient_mu 1.662
_exptl_absorpt_correction_T_max 0.876
_exptl_absorpt_correction_T_min 0.756
_exptl_absorpt_correction_type multi-scan
_exptl_absorpt_process_details 'SADABS (Sheldrick, 1996)'
_exptl_crystal_colour green
_exptl_crystal_density_diffrn 1.768
_exptl_crystal_density_method 'not measured'
_exptl_crystal_description prism
_exptl_crystal_F_000 1440
_exptl_crystal_size_max 0.30
_exptl_crystal_size_mid 0.14
_exptl_crystal_size_min 0.08
_refine_diff_density_max 0.535
_refine_diff_density_min -0.488
_refine_ls_extinction_method none
_refine_ls_goodness_of_fit_ref 1.147
_refine_ls_hydrogen_treatment mixed
_refine_ls_matrix_type full
_refine_ls_number_parameters 393
_refine_ls_number_reflns 6011
_refine_ls_number_restraints 0
_refine_ls_restrained_S_all 1.147
_refine_ls_R_factor_all 0.0681
_refine_ls_R_factor_gt 0.0540
_refine_ls_shift/su_max 0.000
_refine_ls_shift/su_mean 0.000
_refine_ls_structure_factor_coef Fsqd
_refine_ls_weighting_details 'calc w=1/[\s^2^(Fo^2^)+(0.0476P)^2^+1.9453P] where P=(Fo^2^+2Fc^2^)/3'
_refine_ls_weighting_scheme calc
_refine_ls_wR_factor_gt 0.1135
_refine_ls_wR_factor_ref 0.1211
_reflns_number_gt 5108
_reflns_number_total 6040
_reflns_threshold_expression I>2\s(I)
_cod_data_source_file br6217.cif
_cod_data_source_block I
_cod_original_sg_symbol_H-M 'P 21/c'
_cod_database_code 2206860
_cod_database_fobs_code 2206860

loop_
_symmetry_equiv_pos_as_xyz
'x, y, z'
'-x, y+1/2, -z+1/2'
'-x, -y, -z'
'x, -y-1/2, z-1/2'

loop_
_atom_site_label
_atom_site_fract_x
_atom_site_fract_y
_atom_site_fract_z
_atom_site_U_iso_or_equiv
_atom_site_adp_type
_atom_site_calc_flag
_atom_site_refinement_flags
_atom_site_occupancy
_atom_site_type_symbol
Ni1 0.47744(3) 0.41826(4) 0.06977(3) 0.02484(13) Uani d . 1 Ni
Ni2 -0.05221(3) 0.06711(4) 0.05646(3) 0.02482(13) Uani d . 1 Ni
S1 0.26621(6) 0.48457(10) 0.05298(6) 0.0316(2) Uani d . 1 S
S2 -0.26217(6) -0.02283(9) -0.02754(6) 0.0321(2) Uani d . 1 S
C1 0.6756(2) 0.3229(4) 0.1165(3) 0.0356(9) Uani d . 1 C
H1A 0.6667 0.3217 0.0601 0.043 Uiso calc R 1 H
C2 0.7566(3) 0.2755(4) 0.1729(3) 0.0450(11) Uani d . 1 C
H2A 0.8017 0.2444 0.1542 0.054 Uiso calc R 1 H
C3 0.7698(3) 0.2747(4) 0.2557(3) 0.0479(11) Uani d . 1 C
H3A 0.8230 0.2409 0.2939 0.057 Uiso calc R 1 H
C4 0.7028(3) 0.3251(4) 0.2822(3) 0.0420(10) Uani d . 1 C
H4A 0.7105 0.3270 0.3384 0.050 Uiso calc R 1 H
C5 0.6249(2) 0.3721(4) 0.2238(2) 0.0312(8) Uani d . 1 C
C6 0.5500(3) 0.4289(4) 0.2444(2) 0.0356(9) Uani d . 1 C
H6A 0.5556 0.4422 0.2995 0.043 Uiso calc R 1 H
C7 0.4028(3) 0.5220(5) 0.2043(3) 0.0434(10) Uani d . 1 C
H7A 0.3976 0.6106 0.1860 0.052 Uiso calc R 1 H
H7B 0.4159 0.5214 0.2639 0.052 Uiso calc R 1 H
C8 0.3135(3) 0.4536(4) 0.1612(2) 0.0398(10) Uani d . 1 C
H8A 0.2700 0.4797 0.1868 0.048 Uiso calc R 1 H
H8B 0.3231 0.3620 0.1697 0.048 Uiso calc R 1 H
C9 0.1444(2) 0.1434(4) 0.1645(2) 0.0314(8) Uani d . 1 C
H9A 0.1510 0.1744 0.1162 0.038 Uiso calc R 1 H
C10 0.2187(3) 0.1495(4) 0.2387(3) 0.0375(9) Uani d . 1 C
H10A 0.2740 0.1830 0.2395 0.045 Uiso calc R 1 H
C11 0.2093(3) 0.1056(4) 0.3104(2) 0.0397(9) Uani d . 1 C
H11A 0.2580 0.1092 0.3606 0.048 Uiso calc R 1 H
C12 0.1262(3) 0.0556(4) 0.3070(2) 0.0372(9) Uani d . 1 C
H12A 0.1180 0.0254 0.3549 0.045 Uiso calc R 1 H
C13 0.0558(3) 0.0513(4) 0.2316(2) 0.0326(8) Uani d . 1 C
C14 -0.0334(3) -0.0023(4) 0.2212(2) 0.0349(9) Uani d . 1 C
H14A -0.0448 -0.0363 0.2667 0.042 Uiso calc R 1 H
C15 -0.1849(3) -0.0560(4) 0.1411(2) 0.0354(9) Uani d . 1 C
H15A -0.2252 0.0129 0.1442 0.043 Uiso calc R 1 H
H15B -0.1784 -0.1145 0.1867 0.043 Uiso calc R 1 H
C16 -0.2270(3) -0.1264(4) 0.0600(2) 0.0337(8) Uani d . 1 C
H16A -0.2793 -0.1744 0.0618 0.040 Uiso calc R 1 H
H16B -0.1831 -0.1873 0.0537 0.040 Uiso calc R 1 H
N1 0.61047(19) 0.3700(3) 0.14119(19) 0.0297(7) Uani d . 1 N
N2 0.4777(2) 0.4597(3) 0.18598(19) 0.0314(7) Uani d . 1 N
N3 0.06452(19) 0.0947(3) 0.16037(18) 0.0286(6) Uani d . 1 N
N4 -0.0954(2) -0.0023(3) 0.15019(18) 0.0285(6) Uani d . 1 N
N5 0.4927(2) 0.3935(3) -0.04533(19) 0.0316(7) Uani d . 1 N
N6 0.4626(2) 0.3090(3) -0.0932(2) 0.0355(7) Uani d . 1 N
N7 0.4343(3) 0.2276(4) -0.1396(3) 0.0709(13) Uani d . 1 N
N8 0.0083(2) 0.1148(3) -0.03134(18) 0.0292(7) Uani d . 1 N
N9 -0.00501(19) 0.2078(3) -0.07410(18) 0.0273(6) Uani d . 1 N
N10 -0.0171(2) 0.2969(4) -0.1157(2) 0.0471(9) Uani d . 1 N
O1 0.33410(16) 0.4430(3) 0.01762(16) 0.0345(6) Uani d . 1 O
O1W 0.4497(2) 0.2260(3) 0.0764(2) 0.0472(8) Uani d . 1 O
H1C 0.414(3) 0.198(4) 0.085(3) 0.041(14) Uiso d . 1 H
H1D 0.498(4) 0.165(5) 0.080(3) 0.071(16) Uiso d . 1 H
O2 0.18401(18) 0.4083(3) 0.0219(2) 0.0506(8) Uani d . 1 O
O2W 0.0474(2) 0.4272(3) 0.0904(2) 0.0457(8) Uani d . 1 O
H2C 0.030(3) 0.502(5) 0.087(3) 0.036(12) Uiso d . 1 H
H2D 0.082(5) 0.412(6) 0.071(4) 0.10(3) Uiso d . 1 H
O3 0.2500(2) 0.6210(3) 0.04502(19) 0.0489(8) Uani d . 1 O
O3W 0.5766(3) 0.0460(4) 0.0901(3) 0.0583(10) Uani d . 1 O
H3C 0.591(4) 0.060(6) 0.051(4) 0.08(2) Uiso d . 1 H
H3D 0.552(6) -0.035(9) 0.075(6) 0.17(4) Uiso d . 1 H
O4 -0.3233(2) 0.0703(3) -0.0135(2) 0.0543(9) Uani d . 1 O
O4W -0.0922(2) 0.2551(3) 0.0651(2) 0.0351(6) Uani d . 1 O
H4D -0.049(3) 0.315(5) 0.072(3) 0.049(14) Uiso d . 1 H
H4C -0.133(4) 0.276(5) 0.032(3) 0.06(2) Uiso d . 1 H
O5 -0.30620(18) -0.1043(3) -0.09880(17) 0.0429(7) Uani d . 1 O
O6 -0.18003(16) 0.0372(3) -0.03319(16) 0.0340(6) Uani d . 1 O

loop_
_atom_site_aniso_label
_atom_site_aniso_U_11
_atom_site_aniso_U_22
_atom_site_aniso_U_33
_atom_site_aniso_U_12
_atom_site_aniso_U_13
_atom_site_aniso_U_23
Ni1 0.0244(2) 0.0273(2) 0.0234(2) -0.00064(18) 0.00912(18) 0.00156(18)
Ni2 0.0265(2) 0.0253(2) 0.0250(2) -0.00004(18) 0.01198(18) 0.00167(18)
S1 0.0244(4) 0.0365(5) 0.0344(5) 0.0032(4) 0.0111(4) 0.0000(4)
S2 0.0292(5) 0.0339(5) 0.0361(5) -0.0019(4) 0.0149(4) 0.0039(4)
C1 0.0317(19) 0.031(2) 0.046(2) -0.0019(16) 0.0160(17) 0.0052(18)
C2 0.028(2) 0.033(2) 0.072(3) 0.0014(17) 0.015(2) 0.001(2)
C3 0.032(2) 0.044(3) 0.054(3) 0.0051(19) -0.0016(19) 0.006(2)
C4 0.041(2) 0.037(2) 0.036(2) -0.0016(19) -0.0003(17) -0.0003(18)
C5 0.0262(18) 0.0317(19) 0.029(2) -0.0022(15) 0.0018(15) 0.0048(16)
C6 0.038(2) 0.039(2) 0.0266(19) 0.0001(17) 0.0077(16) 0.0041(17)
C7 0.044(2) 0.057(3) 0.032(2) 0.004(2) 0.0161(18) -0.011(2)
C8 0.034(2) 0.059(3) 0.033(2) 0.0055(19) 0.0203(17) 0.0040(19)
C9 0.0316(19) 0.031(2) 0.032(2) 0.0016(16) 0.0127(16) 0.0017(16)
C10 0.034(2) 0.035(2) 0.043(2) -0.0042(17) 0.0126(17) -0.0051(18)
C11 0.040(2) 0.038(2) 0.033(2) 0.0052(18) 0.0033(18) -0.0040(18)
C12 0.044(2) 0.043(2) 0.0220(19) 0.0045(18) 0.0096(16) 0.0025(17)
C13 0.038(2) 0.036(2) 0.0278(19) 0.0056(16) 0.0157(16) 0.0023(16)
C14 0.043(2) 0.038(2) 0.029(2) -0.0006(18) 0.0182(17) 0.0028(17)
C15 0.035(2) 0.041(2) 0.036(2) -0.0067(17) 0.0201(17) 0.0025(17)
C16 0.0339(19) 0.0303(19) 0.040(2) -0.0057(16) 0.0166(17) 0.0056(17)
N1 0.0250(15) 0.0311(17) 0.0328(17) -0.0029(13) 0.0100(13) 0.0017(13)
N2 0.0317(16) 0.0374(17) 0.0267(16) 0.0017(14) 0.0122(13) 0.0026(14)
N3 0.0306(15) 0.0295(16) 0.0269(16) 0.0024(13) 0.0116(13) -0.0001(13)
N4 0.0356(16) 0.0277(16) 0.0280(16) -0.0026(13) 0.0184(13) 0.0006(13)
N5 0.0404(17) 0.0281(16) 0.0294(17) -0.0050(14) 0.0161(14) -0.0013(13)
N6 0.0433(19) 0.0310(17) 0.0324(18) 0.0021(15) 0.0134(14) 0.0005(15)
N7 0.104(4) 0.042(2) 0.058(3) -0.016(2) 0.017(2) -0.022(2)
N8 0.0372(16) 0.0270(15) 0.0294(16) 0.0030(13) 0.0192(13) 0.0070(13)
N9 0.0278(15) 0.0274(15) 0.0276(16) -0.0037(13) 0.0107(12) 0.0003(13)
N10 0.051(2) 0.040(2) 0.048(2) -0.0003(17) 0.0145(17) 0.0152(18)
O1 0.0246(12) 0.0492(17) 0.0302(14) 0.0029(11) 0.0103(11) 0.0036(12)
O1W 0.0354(17) 0.0308(16) 0.084(3) -0.0023(14) 0.0312(17) 0.0105(15)
O2 0.0309(15) 0.065(2) 0.060(2) -0.0103(14) 0.0201(14) -0.0179(17)
O2W 0.0520(19) 0.0336(18) 0.061(2) 0.0008(15) 0.0319(17) -0.0013(15)
O3 0.0527(18) 0.0390(17) 0.0485(18) 0.0135(14) 0.0094(14) 0.0043(14)
O3W 0.070(2) 0.050(2) 0.072(3) 0.0053(18) 0.046(2) 0.0009(19)
O4 0.0560(19) 0.0500(19) 0.070(2) 0.0173(15) 0.0387(17) 0.0145(17)
O4W 0.0338(16) 0.0277(14) 0.0451(18) 0.0033(13) 0.0153(14) 0.0022(13)
O5 0.0350(15) 0.0545(18) 0.0361(16) -0.0161(13) 0.0085(12) -0.0026(14)
O6 0.0285(13) 0.0379(15) 0.0337(14) -0.0076(11) 0.0088(11) 0.0069(12)

loop_
_atom_type_symbol
_atom_type_description
_atom_type_scat_dispersion_real
_atom_type_scat_dispersion_imag
_atom_type_scat_source
C C 0.0033 0.0016 'International Tables Vol C Tables 4.2.6.8 and 6.1.1.4'
H H 0.0000 0.0000 'International Tables Vol C Tables 4.2.6.8 and 6.1.1.4'
N N 0.0061 0.0033 'International Tables Vol C Tables 4.2.6.8 and 6.1.1.4'
O O 0.0106 0.0060 'International Tables Vol C Tables 4.2.6.8 and 6.1.1.4'
S S 0.1246 0.1234 'International Tables Vol C Tables 4.2.6.8 and 6.1.1.4'
Cl Cl 0.1484 0.1585 'International Tables Vol C Tables 4.2.6.8 and 6.1.1.4'
Ni Ni 0.3393 1.1124 'International Tables Vol C Tables 4.2.6.8 and 6.1.1.4'

loop_
_geom_angle_atom_site_label_1
_geom_angle_atom_site_label_2
_geom_angle_atom_site_label_3
_geom_angle_site_symmetry_1
_geom_angle_site_symmetry_3
_geom_angle
_geom_angle_publ_flag
N2 Ni1 O1W . . 94.59(13) ?
N2 Ni1 N1 . . 79.40(12) ?
O1W Ni1 N1 . . 85.38(13) ?
N2 Ni1 N5 . . 171.95(12) ?
O1W Ni1 N5 . . 91.63(13) ?
N1 Ni1 N5 . . 96.06(12) ?
N2 Ni1 N5 . 3_665 94.22(12) ?
O1W Ni1 N5 . 3_665 171.16(13) yes
N1 Ni1 N5 . 3_665 95.56(12) ?
N5 Ni1 N5 . 3_665 79.52(13) ?
N2 Ni1 O1 . . 91.50(11) ?
O1W Ni1 O1 . . 85.91(12) ?
N1 Ni1 O1 . . 166.85(11) ?
N5 Ni1 O1 . . 94.03(11) ?
N5 Ni1 O1 3_665 . 94.55(11) ?
O6 Ni2 N3 . . 170.41(11) ?
O6 Ni2 O4W . . 87.60(12) ?
N3 Ni2 O4W . . 90.27(13) ?
O6 Ni2 N4 . . 91.76(11) ?
N3 Ni2 N4 . . 79.10(12) ?
O4W Ni2 N4 . . 94.86(12) ?
O6 Ni2 N8 . . 93.65(11) ?
N3 Ni2 N8 . . 95.79(12) ?
O4W Ni2 N8 . . 92.95(12) ?
N4 Ni2 N8 . . 170.68(12) ?
O6 Ni2 N8 . 3 90.69(12) ?
N3 Ni2 N8 . 3 92.77(12) ?
O4W Ni2 N8 . 3 171.40(11) yes
N4 Ni2 N8 . 3 93.62(11) ?
N8 Ni2 N8 . 3 78.75(12) ?
O3 S1 O2 . . 113.72(19) ?
O3 S1 O1 . . 112.46(18) ?
O2 S1 O1 . . 111.49(17) ?
O3 S1 C8 . . 105.9(2) ?
O2 S1 C8 . . 106.15(19) ?
O1 S1 C8 . . 106.49(16) ?
O4 S2 O5 . . 112.83(19) ?
O4 S2 O6 . . 111.96(18) ?
O5 S2 O6 . . 111.32(16) ?
O4 S2 C16 . . 107.15(19) ?
O5 S2 C16 . . 105.88(18) ?
O6 S2 C16 . . 107.26(16) ?
C1 N1 Ni1 . . 128.7(3) ?
C5 N1 Ni1 . . 112.3(2) ?
C6 N2 Ni1 . . 114.6(3) ?
C7 N2 Ni1 . . 125.2(2) ?
C9 N3 Ni2 . . 128.8(2) ?
C13 N3 Ni2 . . 113.1(2) ?
C14 N4 Ni2 . . 113.4(2) ?
C15 N4 Ni2 . . 127.4(2) ?
N6 N5 Ni1 . . 126.8(3) ?
N6 N5 Ni1 . 3_665 128.3(3) ?
Ni1 N5 Ni1 . 3_665 100.48(13) ?
N7 N6 N5 . . 179.4(5) ?
N9 N8 Ni2 . . 127.5(2) ?
N9 N8 Ni2 . 3 127.2(2) ?
Ni2 N8 Ni2 . 3 101.25(12) ?
N10 N9 N8 . . 179.2(4) ?
S1 O1 Ni1 . . 132.57(16) ?
S2 O6 Ni2 . . 131.01(16) ?
N1 C1 C2 . . 121.7(4) ?
N1 C1 H1A . . 119.2 ?
C2 C1 H1A . . 119.2 ?
C3 C2 C1 . . 119.8(4) ?
C3 C2 H2A . . 120.1 ?
C1 C2 H2A . . 120.1 ?
C2 C3 C4 . . 119.0(4) ?
C2 C3 H3A . . 120.5 ?
C4 C3 H3A . . 120.5 ?
C5 C4 C3 . . 118.6(4) ?
C5 C4 H4A . . 120.7 ?
C3 C4 H4A . . 120.7 ?
N1 C5 C4 . . 122.6(4) ?
N1 C5 C6 . . 113.9(3) ?
C4 C5 C6 . . 123.5(4) ?
N2 C6 C5 . . 118.9(4) ?
N2 C6 H6A . . 120.6 ?
C5 C6 H6A . . 120.6 ?
N2 C7 C8 . . 111.0(3) ?
N2 C7 H7A . . 109.4 ?
C8 C7 H7A . . 109.4 ?
N2 C7 H7B . . 109.4 ?
C8 C7 H7B . . 109.4 ?
H7A C7 H7B . . 108.0 ?
C7 C8 S1 . . 113.8(3) ?
C7 C8 H8A . . 108.8 ?
S1 C8 H8A . . 108.8 ?
C7 C8 H8B . . 108.8 ?
S1 C8 H8B . . 108.8 ?
H8A C8 H8B . . 107.7 ?
N3 C9 C10 . . 122.3(4) ?
N3 C9 H9A . . 118.8 ?
C10 C9 H9A . . 118.8 ?
C11 C10 C9 . . 119.3(4) ?
C11 C10 H10A . . 120.4 ?
C9 C10 H10A . . 120.4 ?
C10 C11 C12 . . 118.9(4) ?
C10 C11 H11A . . 120.5 ?
C12 C11 H11A . . 120.5 ?
C13 C12 C11 . . 118.9(4) ?
C13 C12 H12A . . 120.5 ?
C11 C12 H12A . . 120.5 ?
N3 C13 C12 . . 122.5(4) ?
N3 C13 C14 . . 114.4(3) ?
C12 C13 C14 . . 123.1(3) ?
N4 C14 C13 . . 119.8(3) ?
N4 C14 H14A . . 120.1 ?
C13 C14 H14A . . 120.1 ?
N4 C15 C16 . . 112.2(3) ?
N4 C15 H15A . . 109.2 ?
C16 C15 H15A . . 109.2 ?
N4 C15 H15B . . 109.2 ?
C16 C15 H15B . . 109.2 ?
H15A C15 H15B . . 107.9 ?
C15 C16 S2 . . 113.1(3) ?
C15 C16 H16A . . 109.0 ?
S2 C16 H16A . . 109.0 ?
C15 C16 H16B . . 109.0 ?
S2 C16 H16B . . 109.0 ?
H16A C16 H16B . . 107.8 ?
Ni1 O1W O3W . 1 121.32(16) ?
Ni1 O1W O5 . 3 131.37(16) ?
O3W O1W O5 1 3 106.56(15) ?
Ni1 O1W H1C . . 128(4) ?
O3W O1W H1C 1 . 109(4) ?
Ni1 O1W H1D . . 118(3) ?
O5 O1W H1D 3 . 110(3) ?
H1C O1W H1D . . 112(5) ?
O2 O2W N10 1 3_565 108.40(14) ?
O2 O2W H2C 1 . 108(3) ?
N10 O2W H2D 3_565 . 117(5) ?
H2C O2W H2D . . 116(6) ?
O4 O3W N7 1_655 3_655 111.77(16) ?
N7 O3W H3C 3_655 . 118(5) ?
O4 O3W H3D 1_655 . 100(6) ?
H3C O3W H3D . . 98(7) ?
Ni2 O4W O2W . 1 112.61(15) ?
Ni2 O4W O3 . 3_565 126.47(16) ?
O2W O4W O3 1 3_565 105.51(14) ?
Ni2 O4W H4D . . 116(3) ?
O3 O4W H4D 3_565 . 102(3) ?
Ni2 O4W H4C . . 116(5) ?
O2W O4W H4C 1 . 111(4) ?
H4D O4W H4C . . 108(5) ?

loop_
_geom_bond_atom_site_label_1
_geom_bond_atom_site_label_2
_geom_bond_site_symmetry_2
_geom_bond_distance
_geom_bond_publ_flag
Ni1 N2 . 2.042(3) yes
Ni1 O1W . 2.063(3) yes
Ni1 N1 . 2.077(3) yes
Ni1 N5 . 2.089(3) yes
Ni1 N5 3_665 2.094(3) yes
Ni1 O1 . 2.122(2) yes
Ni2 O6 . 2.078(2) yes
Ni2 N3 . 2.080(3) yes
Ni2 O4W . 2.079(3) yes
Ni2 N4 . 2.083(3) yes
Ni2 N8 . 2.103(3) yes
Ni2 N8 3 2.113(3) yes
S1 O3 . 1.443(3) ?
S1 O2 . 1.447(3) ?
S1 O2 . 1.447(3) ?
S1 O1 . 1.463(3) ?
S1 C8 . 1.774(4) ?
S2 O4 . 1.442(3) ?
S2 O5 . 1.451(3) ?
S2 O6 . 1.465(2) ?
S2 C16 . 1.775(4) ?
C1 N1 . 1.329(5) ?
C1 C2 . 1.391(6) ?
C1 H1A . 0.9300 ?
C2 C3 . 1.365(6) ?
C2 H2A . 0.9300 ?
C3 C4 . 1.387(6) ?
C3 H3A . 0.9300 ?
C4 C5 . 1.370(5) ?
C4 H4A . 0.9300 ?
C5 N1 . 1.358(5) ?
C5 C6 . 1.464(5) ?
C6 N2 . 1.265(5) ?
C6 H6A . 0.9300 ?
C7 N2 . 1.469(5) ?
C7 C8 . 1.512(6) ?
C7 H7A . 0.9700 ?
C7 H7B . 0.9700 ?
C8 H8A . 0.9700 ?
C8 H8B . 0.9700 ?
C9 N3 . 1.329(5) ?
C9 C10 . 1.395(5) ?
C9 H9A . 0.9300 ?
C10 C11 . 1.369(6) ?
C10 H10A . 0.9300 ?
C11 C12 . 1.385(6) ?
C11 H11A . 0.9300 ?
C12 C13 . 1.376(5) ?
C12 H12A . 0.9300 ?
C13 N3 . 1.356(5) ?
C13 C14 . 1.458(5) ?
C14 N4 . 1.266(5) ?
C14 H14A . 0.9300 ?
C15 N4 . 1.466(4) ?
C15 C16 . 1.506(5) ?
C15 H15A . 0.9700 ?
C15 H15B . 0.9700 ?
C16 H16A . 0.9700 ?
C16 H16B . 0.9700 ?
N5 N6 . 1.186(4) ?
N5 Ni1 3_665 2.094(3) ?
N6 N7 . 1.141(5) ?
N8 N9 . 1.190(4) ?
N8 Ni2 3 2.113(3) ?
N9 N10 . 1.147(4) ?
O1W O3W 1 2.684(5) ?
O1W O5 3 2.723(4) ?
O1W H1C . 0.69(4) ?
O1W H1D . 0.97(6) ?
O2W O2 1 2.788(4) ?
O2W N10 3_565 2.972(5) ?
O2W H2C . 0.82(5) ?
O2W H2D . 0.74(7) ?
O3W O4 1_655 2.765(5) ?
O3W N7 3_655 2.999(6) ?
O3W H3C . 0.79(7) ?
O3W H3D . 0.93(10) ?
O4W O2W 1 2.743(5) ?
O4W O3 3_565 2.843(4) ?
O4W H4D . 0.90(5) ?
O4W H4C . 0.72(5) ?

loop_
_geom_hbond_atom_site_label_D
_geom_hbond_atom_site_label_H
_geom_hbond_atom_site_label_A
_geom_hbond_site_symmetry_A
_geom_hbond_distance_DH
_geom_hbond_distance_HA
_geom_hbond_distance_DA
_geom_hbond_angle_DHA
_geom_hbond_publ_flag
O1W H1C O5 3 0.69(4) 2.04(5) 2.723(4) 173(5) yes
O1W H1D O3W 1 0.97(6) 1.71(6) 2.684(5) 174(5) yes
O2W H2C N10 3_565 0.82(5) 2.19(5) 2.972(5) 162(4) ?
O2W H2D O2 1 0.74(7) 2.06(7) 2.788(4) 168(7) yes
O3W H3C O4 1_655 0.79(7) 2.03(7) 2.765(5) 156(6) yes
O3W H3D N7 3_655 0.93(10) 2.27(10) 2.999(6) 136(8) ?
O4W H4C O3 3_565 0.72(5) 2.14(5) 2.843(4) 165(6) yes
O4W H4D O2W 1 0.90(5) 1.85(5) 2.743(5) 175(4) yes
